data_1563606
loop_
_publ_author_name
'Heinl, Veronika'
'Seitz, Andreas'
'Balazs, Gabor'
'Seidl, Michael'
'Scheer, Manfred'

_publ_section_title
;
 Transfer of Polyantimony Units
;
_journal_name_full 'Chemical Science'
_journal_paper_doi 10.1039/D1SC02498A
_journal_year 2021
_chemical_formula_moiety 'C51 H87 Fe3 Sb6'
_chemical_formula_sum 'C51 H87 Fe3 Sb6'
_chemical_formula_weight 1598.25
_space_group_crystal_system triclinic
_space_group_IT_number 2
_space_group_name_Hall '-P 1'
_space_group_name_H-M_alt 'P -1'
_atom_sites_solution_hydrogens geom
_atom_sites_solution_primary iterative
_audit_creation_date 2020-04-07
_audit_creation_method
;
Olex2 1.3-alpha
(compiled 2019.07.11 svn.r3635 for OlexSys, GUI svn.r5848)
;
_audit_update_record
;
2021-04-23 deposited with the CCDC.	2021-06-17 downloaded from the CCDC.
;
_cell_angle_alpha 93.653(2)
_cell_angle_beta 101.854(2)
_cell_angle_gamma 104.007(2)
_cell_formula_units_Z 2
_cell_length_a 10.4528(3)
_cell_length_b 14.3499(4)
_cell_length_c 20.1596(5)
_cell_measurement_reflns_used 17186
_cell_measurement_temperature 123(1)
_cell_measurement_theta_max 66.4100
_cell_measurement_theta_min 4.1190
_cell_volume 2850.83(14)
_computing_cell_refinement 'CrysAlisPro 1.171.38.43 (Rigaku OD, 2015)'
_computing_data_collection 'CrysAlisPro 1.171.38.43 (Rigaku OD, 2015)'
_computing_data_reduction 'CrysAlisPro 1.171.38.43 (Rigaku OD, 2015)'
_computing_molecular_graphics 'Olex2 1.3-alpha (Dolomanov et al., 2009)'
_computing_publication_material 'Olex2 1.3-alpha (Dolomanov et al., 2009)'
_computing_structure_refinement 'olex2.refine 1.3-alpha (Bourhis et al., 2015)'
_computing_structure_solution 'olex2.solve 1.3-alpha (Bourhis et al., 2015)'
_diffrn_ambient_temperature 123.15
_diffrn_detector 'CCD plate'
_diffrn_detector_area_resol_mean 5.2548
_diffrn_detector_type AtlasS2
_diffrn_measured_fraction_theta_full 0.989
_diffrn_measured_fraction_theta_max 0.989
_diffrn_measurement_details
;
List of Runs (angles in degrees, time in seconds):

  # Type    Start    End  Width  t~exp~   \w     \q     \k     \f   Frames
#--------------------------------------------------------------------------
  1  \w     12.00 115.00   1.00   20.00    --   41.41  57.00 120.00  103
  2  \w     -3.00  96.00   1.00   20.00    --   41.41-125.00 -60.00   99
  3  \w    -34.00  68.00   1.00   20.00    --   41.41 -38.00 -30.00  102
  4  \w      9.00 133.00   1.00   80.00    --   93.50 -92.00 -74.85  124
  5  \w      9.00 133.00   1.00   80.00    --   93.50 -93.00  32.05  124
  6  \w     19.00 124.00   1.00   80.00    --   93.50 -61.00  90.00  105
  7  \w     66.00 168.00   1.00   80.00    --   93.50  45.00  30.00  102
  8  \w     11.00  47.00   1.00   80.00    --   93.50 -95.00 -30.00   36
  9  \w     51.00  80.00   1.00   80.00    --   93.50 -95.00 -30.00   29
 10  \w     97.00 137.00   1.00   80.00    --   93.50  61.00  60.00   40
 11  \w     20.00 113.00   1.00   80.00    --   93.50 -45.00-180.00   93
 12  \w     66.00 132.00   1.00   80.00    --   93.50 -92.00 138.65   66
 13  \w    140.00 166.00   1.00   80.00    --   93.50  61.00  60.00   26
 14  \w     10.00  78.00   1.00   80.00    --   93.50 -95.00-150.00   68
 15  \w     26.00 123.00   1.00   80.00    --   93.50 -61.00  30.00   97
 16  \w     16.00  46.00   1.00   80.00    --   93.50 -30.00  60.00   30
 17  \w     50.00 106.00   1.00   80.00    --   93.50 -30.00  60.00   56
 18  \w     11.00  74.00   1.00   80.00    --   93.50 -95.00-180.00   63
 19  \w     42.00 115.00   1.00   80.00    --   93.50  15.00  30.00   73
 20  \w    125.00 159.00   1.00   80.00    --   93.50  15.00  30.00   34
 21  \w     12.00  59.00   1.00   80.00    --   93.50 -92.00 -16.43   47
 22  \w     65.00 127.00   1.00   80.00    --   93.50 -92.00 -16.43   62
 23  \w     10.00  36.00   1.00   80.00    --   93.50 -92.00 138.65   26
;
_diffrn_measurement_device 'four-circle diffractometer'
_diffrn_measurement_device_type 'Xcalibur, AtlasS2, Gemini ultra'
_diffrn_measurement_method '\w scans'
_diffrn_orient_matrix_type 'CrysAlisPro convention (1999,Acta A55,543-557)'
_diffrn_orient_matrix_UB_11 0.0332717000
_diffrn_orient_matrix_UB_12 -0.0818731000
_diffrn_orient_matrix_UB_13 0.0405633000
_diffrn_orient_matrix_UB_21 0.0973367000
_diffrn_orient_matrix_UB_22 0.0756058000
_diffrn_orient_matrix_UB_23 0.0574028000
_diffrn_orient_matrix_UB_31 -0.1172958000
_diffrn_orient_matrix_UB_32 0.0007952000
_diffrn_orient_matrix_UB_33 0.0352828000
_diffrn_radiation_monochromator mirror
_diffrn_radiation_probe x-ray
_diffrn_radiation_type 'Cu K\a'
_diffrn_radiation_wavelength 1.54184
_diffrn_reflns_av_R_equivalents 0.0277
_diffrn_reflns_av_unetI/netI 0.0292
_diffrn_reflns_Laue_measured_fraction_full 0.989
_diffrn_reflns_Laue_measured_fraction_max 0.989
_diffrn_reflns_limit_h_max 7
_diffrn_reflns_limit_h_min -12
_diffrn_reflns_limit_k_max 17
_diffrn_reflns_limit_k_min -16
_diffrn_reflns_limit_l_max 23
_diffrn_reflns_limit_l_min -23
_diffrn_reflns_number 29637
_diffrn_reflns_point_group_measured_fraction_full 0.989
_diffrn_reflns_point_group_measured_fraction_max 0.989
_diffrn_reflns_theta_full 66.775
_diffrn_reflns_theta_max 66.775
_diffrn_reflns_theta_min 3.687
_diffrn_source 'fine-focus sealed X-ray tube'
_diffrn_source_type 'Enhance Ultra (Cu) X-ray Source'
_exptl_absorpt_coefficient_mu 28.318
_exptl_absorpt_correction_T_max 0.504
_exptl_absorpt_correction_T_min 0.163
_exptl_absorpt_correction_type analytical
_exptl_absorpt_process_details
;
CrysAlisPro 1.171.38.43 (Rigaku Oxford Diffraction, 2015)
Analytical numeric absorption correction using a multifaceted crystal
			model based on expressions derived by R.C. Clark & J.S. Reid.
(Clark, R. C. & Reid, J. S. (1995). Acta Cryst. A51, 887-897)
Empirical absorption correction using spherical harmonics,
 implemented in SCALE3 ABSPACK scaling algorithm.
;
_exptl_crystal_colour 'dark green'
_exptl_crystal_colour_modifier dark
_exptl_crystal_colour_primary green
_exptl_crystal_density_diffrn 1.862
_exptl_crystal_description needle
_exptl_crystal_F_000 1554
_exptl_crystal_size_max 0.169
_exptl_crystal_size_mid 0.067
_exptl_crystal_size_min 0.041
_refine_diff_density_max 0.955
_refine_diff_density_min -0.654
_refine_diff_density_rms 0.098
_refine_ls_extinction_method none
_refine_ls_goodness_of_fit_ref 1.086
_refine_ls_hydrogen_treatment constr
_refine_ls_matrix_type full
_refine_ls_number_parameters 568
_refine_ls_number_reflns 10011
_refine_ls_number_restraints 0
_refine_ls_restrained_S_all 1.086
_refine_ls_R_factor_all 0.0263
_refine_ls_R_factor_gt 0.0223
_refine_ls_shift/su_max 0.002
_refine_ls_shift/su_mean 0.000
_refine_ls_structure_factor_coef Fsqd
_refine_ls_weighting_details 'w=1/[\s^2^(Fo^2^)+(0.0206P)^2^+0.3101P] where P=(Fo^2^+2Fc^2^)/3'
_refine_ls_weighting_scheme calc
_refine_ls_wR_factor_gt 0.0482
_refine_ls_wR_factor_ref 0.0495
_reflns_Friedel_coverage 0.000
_reflns_number_gt 9103
_reflns_number_total 10011
_reflns_threshold_expression 'I > 2\s(I)'
_cod_data_source_file d1sc02498a2.cif
_cod_data_source_block ap_aps
_cod_database_code 1563606
_shelx_shelxl_version_number 2018/3
_chemical_oxdiff_formula C51H87Fe3Sb6
_shelx_space_group_comment
;
The symmetry employed for this shelxl refinement is uniquely defined
by the following loop, which should always be used as a source of
symmetry information in preference to the above space-group names.
They are only intended as comments.
;
_reflns_odcompleteness_completeness 98.21
_reflns_odcompleteness_iscentric 1
_reflns_odcompleteness_theta 66.97
_olex2_refinement_description
;
1. Fixed Uiso
 At 1.2 times of:
  All C(H) groups
 At 1.5 times of:
  All C(H,H,H) groups
2.a Aromatic/amide H refined with riding coordinates:
 C21(H21), C4(H4), C35(H35), C1(H1), C18(H18), C38(H38)
2.b Idealised Me refined as rotating group:
 C26(H26a,H26b,H26c), C25(H25a,H25b,H25c), C15(H15a,H15b,H15c), C30(H30a,H30b,
 H30c), C32(H32a,H32b,H32c), C33(H33a,H33b,H33c), C51(H51a,H51b,H51c), C28(H28a,
 H28b,H28c), C7(H7a,H7b,H7c), C12(H12a,H12b,H12c), C17(H17a,H17b,H17c),
 C11(H11a,H11b,H11c), C29(H29a,H29b,H29c), C45(H45a,H45b,H45c), C50(H50a,H50b,
 H50c), C47(H47a,H47b,H47c), C24(H24a,H24b,H24c), C13(H13a,H13b,H13c), C8(H8a,
 H8b,H8c), C9(H9a,H9b,H9c), C34(H34a,H34b,H34c), C49(H49a,H49b,H49c), C42(H42a,
 H42b,H42c), C16(H16a,H16b,H16c), C43(H43a,H43b,H43c), C41(H41a,H41b,H41c),
 C46(H46a,H46b,H46c)
;
_olex2_submission_special_instructions 'No special instructions were received'
_oxdiff_exptl_absorpt_empirical_details
;
Empirical correction (ABSPACK) includes:
- Absorption correction using spherical harmonics
- Frame scaling
- Detector area scaling
;
_oxdiff_exptl_absorpt_empirical_full_max 1.847
_oxdiff_exptl_absorpt_empirical_full_min 0.622

loop_
_space_group_symop_operation_xyz
'x, y, z'
'-x, -y, -z'

loop_
_atom_site_label
_atom_site_type_symbol
_atom_site_fract_x
_atom_site_fract_y
_atom_site_fract_z
_atom_site_U_iso_or_equiv
_atom_site_adp_type
_atom_site_occupancy
_atom_site_site_symmetry_order
_atom_site_calc_flag
_atom_site_refinement_flags_posn
_atom_site_refinement_flags_adp
_atom_site_refinement_flags_occupancy
_atom_site_disorder_assembly
_atom_site_disorder_group
Sb6 Sb 0.17299(2) 0.64390(2) 0.15627(2) 0.01255(5) Uani 1 1 d . . . . .
Sb3 Sb 0.46924(2) 0.67164(2) 0.22268(2) 0.01290(5) Uani 1 1 d . . . . .
Sb2 Sb 0.39870(2) 0.61343(2) 0.34912(2) 0.01194(5) Uani 1 1 d . . . . .
Sb4 Sb 0.15801(2) 0.79028(2) 0.26094(2) 0.01177(5) Uani 1 1 d . . . . .
Sb1 Sb 0.45717(2) 0.81806(2) 0.32725(2) 0.01206(5) Uani 1 1 d . . . . .
Sb5 Sb 0.09870(2) 0.58809(2) 0.28370(2) 0.01178(5) Uani 1 1 d . . . . .
Fe2 Fe 0.25224(4) 0.72910(3) 0.37525(2) 0.00950(9) Uani 1 1 d . . . . .
Fe3 Fe 0.27054(4) 0.52199(3) 0.22919(2) 0.01098(9) Uani 1 1 d . . . . .
Fe1 Fe 0.35366(4) 0.81112(3) 0.19640(2) 0.01091(9) Uani 1 1 d . . . . .
C21 C 0.1804(3) 0.6819(2) 0.46102(14) 0.0128(6) Uani 1 1 d . . . . .
H21 H 0.142101 0.615535 0.464010 0.015 Uiso 1 1 calc R U . . .
C20 C 0.1043(3) 0.7470(2) 0.43262(15) 0.0141(6) Uani 1 1 d . . . . .
C4 C 0.2688(3) 0.4165(2) 0.15077(15) 0.0167(6) Uani 1 1 d . . . . .
H4 H 0.276119 0.431538 0.106259 0.020 Uiso 1 1 calc R U . . .
C35 C 0.4058(3) 0.9603(2) 0.18629(16) 0.0159(6) Uani 1 1 d . . . . .
H35 H 0.415917 1.008733 0.222807 0.019 Uiso 1 1 calc R U . . .
C39 C 0.2831(3) 0.9170(2) 0.13847(15) 0.0141(6) Uani 1 1 d . . . . .
C3 C 0.1439(3) 0.3876(2) 0.17180(15) 0.0155(6) Uani 1 1 d . . . . .
C22 C 0.3192(3) 0.7294(2) 0.48379(14) 0.0133(6) Uani 1 1 d . . . . .
C27 C -0.0512(3) 0.7194(2) 0.41975(16) 0.0176(6) Uani 1 1 d . . . . .
C1 C 0.3243(3) 0.3972(2) 0.26225(16) 0.0154(6) Uani 1 1 d . . . . .
H1 H 0.375939 0.396099 0.306714 0.018 Uiso 1 1 calc R U . . .
C37 C 0.4523(3) 0.8478(2) 0.11404(15) 0.0158(6) Uani 1 1 d . . . . .
C31 C 0.4253(3) 0.6968(2) 0.53410(15) 0.0175(6) Uani 1 1 d . . . . .
C5 C 0.3802(3) 0.4196(2) 0.20514(16) 0.0161(6) Uani 1 1 d . . . . .
C14 C 0.5239(3) 0.4193(2) 0.19941(17) 0.0215(7) Uani 1 1 d . . . . .
C44 C 0.5069(3) 0.7936(3) 0.06195(17) 0.0234(7) Uani 1 1 d . . . . .
C2 C 0.1793(3) 0.3764(2) 0.24418(15) 0.0146(6) Uani 1 1 d . . . . .
C19 C 0.2038(3) 0.8387(2) 0.43568(14) 0.0130(6) Uani 1 1 d . . . . .
C18 C 0.3327(3) 0.8242(2) 0.46615(14) 0.0131(6) Uani 1 1 d . . . . .
H18 H 0.416417 0.872071 0.473490 0.016 Uiso 1 1 calc R U . . .
C26 C 0.0693(3) 0.9624(2) 0.38678(18) 0.0219(7) Uani 1 1 d . . . . .
H26A H 0.056448 0.934433 0.339504 0.033 Uiso 1 1 calc R U . . .
H26B H 0.078212 1.032159 0.388218 0.033 Uiso 1 1 calc R U . . .
H26C H -0.008889 0.931914 0.404751 0.033 Uiso 1 1 calc R U . . .
C25 C 0.3143(3) 1.0007(2) 0.40075(17) 0.0200(7) Uani 1 1 d . . . . .
H25A H 0.400896 0.996930 0.428894 0.030 Uiso 1 1 calc R U . . .
H25B H 0.312090 1.068532 0.400631 0.030 Uiso 1 1 calc R U . . .
H25C H 0.304250 0.971942 0.353936 0.030 Uiso 1 1 calc R U . . .
C38 C 0.3118(3) 0.8463(2) 0.09580(15) 0.0146(6) Uani 1 1 d . . . . .
H38 H 0.246622 0.803564 0.059892 0.018 Uiso 1 1 calc R U . . .
C36 C 0.5132(3) 0.9217(2) 0.17249(16) 0.0163(6) Uani 1 1 d . . . . .
C15 C 0.6300(3) 0.4674(3) 0.26388(18) 0.0250(7) Uani 1 1 d . . . . .
H15A H 0.630826 0.535679 0.271624 0.037 Uiso 1 1 calc R U . . .
H15B H 0.719421 0.462630 0.258538 0.037 Uiso 1 1 calc R U . . .
H15C H 0.608223 0.434845 0.302966 0.037 Uiso 1 1 calc R U . . .
C30 C -0.1262(3) 0.7339(2) 0.34921(17) 0.0216(7) Uani 1 1 d . . . . .
H30A H -0.084856 0.798240 0.338217 0.032 Uiso 1 1 calc R U . . .
H30B H -0.221501 0.728366 0.349269 0.032 Uiso 1 1 calc R U . . .
H30C H -0.120339 0.684460 0.314957 0.032 Uiso 1 1 calc R U . . .
C32 C 0.3870(3) 0.5870(2) 0.53448(17) 0.0217(7) Uani 1 1 d . . . . .
H32A H 0.299479 0.566612 0.546927 0.033 Uiso 1 1 calc R U . . .
H32B H 0.456494 0.568828 0.567802 0.033 Uiso 1 1 calc R U . . .
H32C H 0.380638 0.555331 0.488961 0.033 Uiso 1 1 calc R U . . .
C23 C 0.1976(3) 0.9450(2) 0.43026(16) 0.0166(6) Uani 1 1 d . . . . .
C33 C 0.5666(3) 0.7311(2) 0.52040(16) 0.0189(7) Uani 1 1 d . . . . .
H33A H 0.572784 0.691541 0.480327 0.028 Uiso 1 1 calc R U . . .
H33B H 0.634374 0.724813 0.560175 0.028 Uiso 1 1 calc R U . . .
H33C H 0.583194 0.799022 0.511905 0.028 Uiso 1 1 calc R U . . .
C51 C 0.0276(3) 0.8761(3) 0.09389(18) 0.0237(7) Uani 1 1 d . . . . .
H51A H 0.039123 0.835012 0.055988 0.036 Uiso 1 1 calc R U . . .
H51B H -0.047178 0.905069 0.077697 0.036 Uiso 1 1 calc R U . . .
H51C H 0.007147 0.836787 0.130291 0.036 Uiso 1 1 calc R U . . .
C28 C -0.1062(3) 0.6118(2) 0.42748(18) 0.0222(7) Uani 1 1 d . . . . .
H28A H -0.079998 0.571514 0.394240 0.033 Uiso 1 1 calc R U . . .
H28B H -0.205183 0.595811 0.419367 0.033 Uiso 1 1 calc R U . . .
H28C H -0.068404 0.599530 0.473767 0.033 Uiso 1 1 calc R U . . .
C7 C 0.1648(4) 0.3805(2) 0.36882(16) 0.0206(7) Uani 1 1 d . . . . .
H7A H 0.262437 0.386498 0.379830 0.031 Uiso 1 1 calc R U . . .
H7B H 0.122899 0.343337 0.401508 0.031 Uiso 1 1 calc R U . . .
H7C H 0.148906 0.445048 0.371403 0.031 Uiso 1 1 calc R U . . .
C6 C 0.1022(3) 0.3280(2) 0.29617(17) 0.0193(7) Uani 1 1 d . . . . .
C12 C -0.1016(3) 0.4042(2) 0.13211(18) 0.0231(7) Uani 1 1 d . . . . .
H12A H -0.112180 0.396336 0.178780 0.035 Uiso 1 1 calc R U . . .
H12B H -0.187482 0.372967 0.099718 0.035 Uiso 1 1 calc R U . . .
H12C H -0.075528 0.473217 0.126978 0.035 Uiso 1 1 calc R U . . .
C17 C 0.5602(4) 0.4658(3) 0.13738(19) 0.0281(8) Uani 1 1 d . . . . .
H17A H 0.493864 0.432053 0.095954 0.042 Uiso 1 1 calc R U . . .
H17B H 0.650682 0.461171 0.134011 0.042 Uiso 1 1 calc R U . . .
H17C H 0.559248 0.534002 0.142346 0.042 Uiso 1 1 calc R U . . .
C11 C -0.0405(4) 0.2463(2) 0.11047(18) 0.0266(8) Uani 1 1 d . . . . .
H11A H 0.030813 0.217988 0.100375 0.040 Uiso 1 1 calc R U . . .
H11B H -0.121519 0.224274 0.073201 0.040 Uiso 1 1 calc R U . . .
H11C H -0.062425 0.225934 0.153188 0.040 Uiso 1 1 calc R U . . .
C29 C -0.0877(4) 0.7770(3) 0.47664(19) 0.0249(7) Uani 1 1 d . . . . .
H29A H -0.038682 0.766116 0.521162 0.037 Uiso 1 1 calc R U . . .
H29B H -0.185351 0.755738 0.473531 0.037 Uiso 1 1 calc R U . . .
H29C H -0.062176 0.846122 0.471539 0.037 Uiso 1 1 calc R U . . .
C45 C 0.6479(4) 0.7775(3) 0.0852(2) 0.0328(9) Uani 1 1 d . . . . .
H45A H 0.715540 0.840116 0.096602 0.049 Uiso 1 1 calc R U . . .
H45B H 0.667570 0.739327 0.048276 0.049 Uiso 1 1 calc R U . . .
H45C H 0.650821 0.742617 0.125468 0.049 Uiso 1 1 calc R U . . .
C50 C 0.1821(4) 1.0221(3) 0.06549(19) 0.0290(8) Uani 1 1 d . . . . .
H50A H 0.266236 1.073239 0.082339 0.043 Uiso 1 1 calc R U . . .
H50B H 0.106117 1.051410 0.053445 0.043 Uiso 1 1 calc R U . . .
H50C H 0.188999 0.983767 0.025028 0.043 Uiso 1 1 calc R U . . .
C47 C 0.4102(4) 0.6929(3) 0.03522(17) 0.0274(8) Uani 1 1 d . . . . .
H47A H 0.407902 0.652834 0.072774 0.041 Uiso 1 1 calc R U . . .
H47B H 0.442251 0.662196 -0.000694 0.041 Uiso 1 1 calc R U . . .
H47C H 0.319042 0.699525 0.016571 0.041 Uiso 1 1 calc R U . . .
C48 C 0.1582(3) 0.9562(2) 0.12153(16) 0.0190(7) Uani 1 1 d . . . . .
C24 C 0.2178(4) 0.9909(2) 0.50443(17) 0.0239(7) Uani 1 1 d . . . . .
H24A H 0.145369 0.955575 0.524524 0.036 Uiso 1 1 calc R U . . .
H24B H 0.215065 1.058712 0.504426 0.036 Uiso 1 1 calc R U . . .
H24C H 0.305635 0.987550 0.531345 0.036 Uiso 1 1 calc R U . . .
C13 C 0.0316(4) 0.3837(2) 0.04746(16) 0.0231(7) Uani 1 1 d . . . . .
H13A H 0.068291 0.453833 0.050176 0.035 Uiso 1 1 calc R U . . .
H13B H -0.054867 0.363498 0.013642 0.035 Uiso 1 1 calc R U . . .
H13C H 0.095664 0.350726 0.033835 0.035 Uiso 1 1 calc R U . . .
C8 C -0.0507(3) 0.3200(2) 0.28407(18) 0.0241(7) Uani 1 1 d . . . . .
H8A H -0.065465 0.384915 0.284276 0.036 Uiso 1 1 calc R U . . .
H8B H -0.086448 0.287975 0.320415 0.036 Uiso 1 1 calc R U . . .
H8C H -0.097346 0.282111 0.239831 0.036 Uiso 1 1 calc R U . . .
C9 C 0.1201(4) 0.2244(2) 0.29546(19) 0.0272(8) Uani 1 1 d . . . . .
H9A H 0.078057 0.188714 0.250008 0.041 Uiso 1 1 calc R U . . .
H9B H 0.076683 0.191415 0.329337 0.041 Uiso 1 1 calc R U . . .
H9C H 0.216794 0.227178 0.306577 0.041 Uiso 1 1 calc R U . . .
C34 C 0.4250(4) 0.7449(3) 0.60491(16) 0.0230(7) Uani 1 1 d . . . . .
H34A H 0.452034 0.815441 0.605954 0.035 Uiso 1 1 calc R U . . .
H34B H 0.488902 0.724947 0.640287 0.035 Uiso 1 1 calc R U . . .
H34C H 0.333796 0.724901 0.613364 0.035 Uiso 1 1 calc R U . . .
C40 C 0.6623(3) 0.9730(2) 0.20771(19) 0.0244(7) Uani 1 1 d . . . . .
C49 C 0.1436(4) 1.0187(3) 0.18281(19) 0.0265(8) Uani 1 1 d . . . . .
H49A H 0.129973 0.978844 0.219770 0.040 Uiso 1 1 calc R U . . .
H49B H 0.065565 1.045367 0.169092 0.040 Uiso 1 1 calc R U . . .
H49C H 0.225886 1.071676 0.198686 0.040 Uiso 1 1 calc R U . . .
C42 C 0.7471(3) 0.9063(3) 0.2391(2) 0.0289(8) Uani 1 1 d . . . . .
H42A H 0.714925 0.881701 0.278616 0.043 Uiso 1 1 calc R U . . .
H42B H 0.842465 0.942674 0.253716 0.043 Uiso 1 1 calc R U . . .
H42C H 0.738119 0.851852 0.205012 0.043 Uiso 1 1 calc R U . . .
C16 C 0.5231(4) 0.3115(3) 0.1890(2) 0.0313(8) Uani 1 1 d . . . . .
H16A H 0.499679 0.279982 0.228219 0.047 Uiso 1 1 calc R U . . .
H16B H 0.613089 0.306421 0.184914 0.047 Uiso 1 1 calc R U . . .
H16C H 0.456126 0.279621 0.147300 0.047 Uiso 1 1 calc R U . . .
C10 C 0.0091(3) 0.3571(2) 0.11774(16) 0.0197(7) Uani 1 1 d . . . . .
C43 C 0.7274(4) 1.0278(3) 0.1545(2) 0.0338(9) Uani 1 1 d . . . . .
H43A H 0.731775 0.981167 0.117893 0.051 Uiso 1 1 calc R U . . .
H43B H 0.819115 1.066467 0.176547 0.051 Uiso 1 1 calc R U . . .
H43C H 0.672722 1.070455 0.135343 0.051 Uiso 1 1 calc R U . . .
C41 C 0.6686(4) 1.0497(3) 0.2659(2) 0.0324(8) Uani 1 1 d . . . . .
H41A H 0.627496 1.099683 0.247070 0.049 Uiso 1 1 calc R U . . .
H41B H 0.763293 1.079140 0.289148 0.049 Uiso 1 1 calc R U . . .
H41C H 0.619004 1.019063 0.298475 0.049 Uiso 1 1 calc R U . . .
C46 C 0.5064(4) 0.8538(3) 0.00089(19) 0.0357(9) Uani 1 1 d . . . . .
H46A H 0.414436 0.859399 -0.017121 0.053 Uiso 1 1 calc R U . . .
H46B H 0.536798 0.821549 -0.034979 0.053 Uiso 1 1 calc R U . . .
H46C H 0.567644 0.918425 0.016101 0.053 Uiso 1 1 calc R U . . .

loop_
_atom_site_aniso_label
_atom_site_aniso_U_11
_atom_site_aniso_U_22
_atom_site_aniso_U_33
_atom_site_aniso_U_23
_atom_site_aniso_U_13
_atom_site_aniso_U_12
Sb6 0.01272(10) 0.01256(10) 0.01095(9) 0.00264(7) 0.00035(7) 0.00228(7)
Sb3 0.01134(10) 0.01403(10) 0.01503(9) 0.00355(7) 0.00443(7) 0.00482(7)
Sb2 0.01258(10) 0.01221(10) 0.01145(9) 0.00245(7) 0.00070(7) 0.00549(7)
Sb4 0.01127(10) 0.01234(9) 0.01319(9) 0.00479(7) 0.00296(7) 0.00491(7)
Sb1 0.01032(10) 0.01202(10) 0.01267(9) 0.00214(7) 0.00203(7) 0.00103(7)
Sb5 0.01064(10) 0.01053(9) 0.01383(9) 0.00244(7) 0.00281(7) 0.00186(7)
Fe2 0.0091(2) 0.0093(2) 0.0105(2) 0.00265(16) 0.00211(17) 0.00273(17)
Fe3 0.0113(2) 0.0102(2) 0.0115(2) 0.00185(17) 0.00146(17) 0.00381(17)
Fe1 0.0095(2) 0.0118(2) 0.0118(2) 0.00450(17) 0.00231(17) 0.00276(17)
C21 0.0147(16) 0.0107(14) 0.0125(14) 0.0035(11) 0.0046(12) 0.0008(11)
C20 0.0139(16) 0.0171(15) 0.0128(14) 0.0039(11) 0.0048(12) 0.0046(12)
C4 0.0233(17) 0.0140(15) 0.0131(14) -0.0009(12) 0.0032(13) 0.0072(13)
C35 0.0160(16) 0.0123(15) 0.0192(15) 0.0073(12) 0.0029(12) 0.0031(12)
C39 0.0145(16) 0.0132(15) 0.0150(14) 0.0079(12) 0.0041(12) 0.0023(12)
C3 0.0182(17) 0.0108(15) 0.0160(15) -0.0010(11) -0.0012(12) 0.0057(12)
C22 0.0147(16) 0.0159(15) 0.0115(14) 0.0022(11) 0.0043(12) 0.0066(12)
C27 0.0135(16) 0.0184(16) 0.0233(16) 0.0064(13) 0.0092(13) 0.0035(12)
C1 0.0190(17) 0.0115(15) 0.0159(15) 0.0022(12) 0.0011(12) 0.0069(12)
C37 0.0144(16) 0.0181(16) 0.0176(15) 0.0099(12) 0.0080(12) 0.0038(12)
C31 0.0195(17) 0.0180(16) 0.0155(15) 0.0063(12) 0.0010(13) 0.0072(13)
C5 0.0207(17) 0.0108(15) 0.0185(15) 0.0013(12) 0.0046(13) 0.0075(12)
C14 0.0189(17) 0.0244(18) 0.0253(17) 0.0013(14) 0.0088(14) 0.0110(14)
C44 0.0215(18) 0.0332(19) 0.0214(16) 0.0083(14) 0.0124(14) 0.0105(15)
C2 0.0156(16) 0.0100(14) 0.0185(15) 0.0002(12) 0.0028(12) 0.0051(12)
C19 0.0169(16) 0.0134(15) 0.0117(13) 0.0027(11) 0.0044(12) 0.0082(12)
C18 0.0151(16) 0.0132(15) 0.0113(14) 0.0009(11) 0.0052(12) 0.0028(12)
C26 0.0238(18) 0.0185(17) 0.0286(18) 0.0090(14) 0.0078(14) 0.0122(14)
C25 0.0229(18) 0.0118(15) 0.0255(17) 0.0044(13) 0.0060(14) 0.0040(13)
C38 0.0147(16) 0.0153(15) 0.0131(14) 0.0074(12) 0.0021(12) 0.0020(12)
C36 0.0118(16) 0.0153(15) 0.0217(16) 0.0101(12) 0.0044(12) 0.0011(12)
C15 0.0182(18) 0.0283(19) 0.0312(18) 0.0045(15) 0.0055(14) 0.0111(14)
C30 0.0120(16) 0.0239(17) 0.0283(17) 0.0070(14) 0.0019(13) 0.0050(13)
C32 0.0232(18) 0.0212(17) 0.0213(16) 0.0117(13) 0.0002(13) 0.0086(14)
C23 0.0204(17) 0.0105(15) 0.0206(15) 0.0040(12) 0.0061(13) 0.0054(12)
C33 0.0149(16) 0.0222(17) 0.0182(15) 0.0034(13) -0.0018(12) 0.0069(13)
C51 0.0134(17) 0.0304(19) 0.0273(17) 0.0106(14) 0.0004(13) 0.0074(14)
C28 0.0120(16) 0.0233(18) 0.0309(18) 0.0078(14) 0.0078(14) 0.0006(13)
C7 0.0275(19) 0.0175(16) 0.0185(15) 0.0091(13) 0.0070(14) 0.0057(13)
C6 0.0222(18) 0.0142(16) 0.0241(16) 0.0088(13) 0.0075(14) 0.0059(13)
C12 0.0177(17) 0.0227(18) 0.0247(17) 0.0018(14) -0.0030(14) 0.0041(13)
C17 0.026(2) 0.035(2) 0.0296(18) 0.0025(15) 0.0148(15) 0.0129(16)
C11 0.0266(19) 0.0177(17) 0.0273(18) -0.0005(14) -0.0031(15) -0.0008(14)
C29 0.0197(18) 0.0280(19) 0.0330(19) 0.0059(15) 0.0151(15) 0.0093(14)
C45 0.026(2) 0.040(2) 0.042(2) 0.0116(18) 0.0188(17) 0.0168(17)
C50 0.0250(19) 0.035(2) 0.034(2) 0.0246(17) 0.0093(16) 0.0142(16)
C47 0.031(2) 0.035(2) 0.0191(17) -0.0020(14) 0.0095(15) 0.0120(16)
C48 0.0141(16) 0.0226(17) 0.0236(16) 0.0118(13) 0.0045(13) 0.0083(13)
C24 0.032(2) 0.0176(17) 0.0246(17) -0.0002(13) 0.0107(15) 0.0082(14)
C13 0.0267(19) 0.0231(18) 0.0151(15) 0.0011(13) -0.0030(13) 0.0049(14)
C8 0.0231(18) 0.0204(17) 0.0283(18) 0.0082(14) 0.0074(14) 0.0021(14)
C9 0.037(2) 0.0159(17) 0.0328(19) 0.0103(14) 0.0119(16) 0.0082(15)
C34 0.0252(18) 0.0299(19) 0.0148(15) 0.0061(13) 0.0008(13) 0.0112(15)
C40 0.0116(16) 0.0227(18) 0.0342(19) 0.0122(15) 0.0003(14) -0.0025(13)
C49 0.027(2) 0.0262(19) 0.0330(19) 0.0086(15) 0.0101(15) 0.0164(15)
C42 0.0123(17) 0.031(2) 0.039(2) 0.0162(16) -0.0014(15) 0.0004(14)
C16 0.029(2) 0.028(2) 0.043(2) 0.0001(16) 0.0116(17) 0.0167(16)
C10 0.0175(17) 0.0194(17) 0.0185(16) 0.0004(13) -0.0005(13) 0.0025(13)
C43 0.0144(18) 0.033(2) 0.050(2) 0.0221(18) 0.0042(16) -0.0034(15)
C41 0.0235(19) 0.0241(19) 0.039(2) 0.0048(16) -0.0044(16) -0.0039(15)
C46 0.044(2) 0.047(2) 0.0278(19) 0.0183(18) 0.0237(18) 0.0176(19)

loop_
_atom_type_symbol
_atom_type_description
_atom_type_scat_dispersion_real
_atom_type_scat_dispersion_imag
_atom_type_scat_source
C C 0.0181 0.0091 'International Tables Vol C Tables 4.2.6.8 and 6.1.1.4'
H H 0.0000 0.0000 'International Tables Vol C Tables 4.2.6.8 and 6.1.1.4'
Fe Fe -1.1336 3.1974 'International Tables Vol C Tables 4.2.6.8 and 6.1.1.4'
Sb Sb -0.0562 5.8946 'International Tables Vol C Tables 4.2.6.8 and 6.1.1.4'

loop_
_exptl_crystal_face_index_h
_exptl_crystal_face_index_k
_exptl_crystal_face_index_l
_exptl_crystal_face_perp_dist
-1 3 12 0.0155
-1 3 12 0.0164
-6 1 6 0.0704
3 2 8 0.0445
-1 4 11 0.0169
1 -8 -7 0.0213
-2 7 7 0.0205
5 4 -3 0.0533
0 -9 5 0.0413
0 7 -9 0.0155
0 0 -13 0.0169

loop_
_geom_angle_atom_site_label_1
_geom_angle_atom_site_label_2
_geom_angle_atom_site_label_3
_geom_angle
_geom_angle_site_symmetry_1
_geom_angle_site_symmetry_3
_geom_angle_publ_flag
Sb4 Sb6 Sb3 89.451(7) . . ?
Sb4 Sb6 Sb5 59.257(6) . . ?
Sb5 Sb6 Sb3 90.171(7) . . ?
Fe3 Sb6 Sb3 55.031(11) . . ?
Fe3 Sb6 Sb4 102.591(12) . . ?
Fe3 Sb6 Sb5 55.833(11) . . ?
Fe3 Sb6 Fe1 104.749(15) . . ?
Fe1 Sb6 Sb3 54.290(11) . . ?
Fe1 Sb6 Sb4 55.610(11) . . ?
Fe1 Sb6 Sb5 102.813(12) . . ?
Sb2 Sb3 Sb6 90.530(7) . . ?
Sb2 Sb3 Sb1 60.317(6) . . ?
Sb1 Sb3 Sb6 91.076(7) . . ?
Fe3 Sb3 Sb6 54.469(11) . . ?
Fe3 Sb3 Sb2 55.714(11) . . ?
Fe3 Sb3 Sb1 103.592(12) . . ?
Fe1 Sb3 Sb6 55.005(11) . . ?
Fe1 Sb3 Sb2 103.872(12) . . ?
Fe1 Sb3 Sb1 56.289(11) . . ?
Fe1 Sb3 Fe3 104.890(15) . . ?
Sb3 Sb2 Sb1 60.025(6) . . ?
Sb3 Sb2 Sb5 89.913(7) . . ?
Sb1 Sb2 Sb5 90.014(7) . . ?
Fe2 Sb2 Sb3 102.996(12) . . ?
Fe2 Sb2 Sb1 55.928(11) . . ?
Fe2 Sb2 Sb5 54.025(11) . . ?
Fe3 Sb2 Sb3 56.688(11) . . ?
Fe3 Sb2 Sb1 104.119(12) . . ?
Fe3 Sb2 Sb5 54.204(11) . . ?
Fe3 Sb2 Fe2 104.164(15) . . ?
Sb6 Sb4 Sb1 90.312(7) . . ?
Sb5 Sb4 Sb6 60.386(6) . . ?
Sb5 Sb4 Sb1 90.744(7) . . ?
Fe2 Sb4 Sb6 103.502(11) . . ?
Fe2 Sb4 Sb1 54.321(11) . . ?
Fe2 Sb4 Sb5 56.234(11) . . ?
Fe2 Sb4 Fe1 104.512(15) . . ?
Fe1 Sb4 Sb6 56.219(11) . . ?
Fe1 Sb4 Sb1 54.478(11) . . ?
Fe1 Sb4 Sb5 104.202(12) . . ?
Sb3 Sb1 Sb2 59.658(6) . . ?
Sb3 Sb1 Sb4 89.161(7) . . ?
Sb2 Sb1 Sb4 89.441(7) . . ?
Fe2 Sb1 Sb3 102.638(12) . . ?
Fe2 Sb1 Sb2 55.843(10) . . ?
Fe2 Sb1 Sb4 54.060(11) . . ?
Fe2 Sb1 Fe1 103.897(15) . . ?
Fe1 Sb1 Sb3 55.718(11) . . ?
Fe1 Sb1 Sb2 102.898(12) . . ?
Fe1 Sb1 Sb4 54.075(11) . . ?
Sb6 Sb5 Sb2 89.372(7) . . ?
Sb4 Sb5 Sb6 60.357(6) . . ?
Sb4 Sb5 Sb2 89.796(7) . . ?
Fe2 Sb5 Sb6 103.400(12) . . ?
Fe2 Sb5 Sb2 54.111(11) . . ?
Fe2 Sb5 Sb4 56.132(11) . . ?
Fe2 Sb5 Fe3 103.918(15) . . ?
Fe3 Sb5 Sb6 55.835(11) . . ?
Fe3 Sb5 Sb2 53.854(11) . . ?
Fe3 Sb5 Sb4 103.474(12) . . ?
Sb2 Fe2 Sb1 68.230(12) . . ?
Sb4 Fe2 Sb2 107.681(16) . . ?
Sb4 Fe2 Sb1 71.619(12) . . ?
Sb4 Fe2 Sb5 67.634(12) . . ?
Sb5 Fe2 Sb2 71.865(12) . . ?
Sb5 Fe2 Sb1 108.552(16) . . ?
C21 Fe2 Sb2 105.26(8) . . ?
C21 Fe2 Sb4 137.35(8) . . ?
C21 Fe2 Sb1 147.56(9) . . ?
C21 Fe2 Sb5 98.53(8) . . ?
C21 Fe2 C20 39.37(11) . . ?
C21 Fe2 C22 38.59(12) . . ?
C21 Fe2 C19 65.62(11) . . ?
C20 Fe2 Sb2 143.06(8) . . ?
C20 Fe2 Sb4 100.75(8) . . ?
C20 Fe2 Sb1 145.30(8) . . ?
C20 Fe2 Sb5 98.72(8) . . ?
C22 Fe2 Sb2 91.93(8) . . ?
C22 Fe2 Sb4 158.37(8) . . ?
C22 Fe2 Sb1 108.97(8) . . ?
C22 Fe2 Sb5 129.22(8) . . ?
C22 Fe2 C20 65.95(11) . . ?
C19 Fe2 Sb2 154.68(8) . . ?
C19 Fe2 Sb4 92.81(8) . . ?
C19 Fe2 Sb1 106.06(8) . . ?
C19 Fe2 Sb5 131.37(8) . . ?
C19 Fe2 C20 39.45(12) . . ?
C19 Fe2 C22 65.96(11) . . ?
C18 Fe2 Sb2 115.38(8) . . ?
C18 Fe2 Sb4 121.23(8) . . ?
C18 Fe2 Sb1 88.96(8) . . ?
C18 Fe2 Sb5 162.44(8) . . ?
C18 Fe2 C21 64.48(11) . . ?
C18 Fe2 C20 65.61(11) . . ?
C18 Fe2 C22 38.61(11) . . ?
C18 Fe2 C19 39.37(12) . . ?
Sb6 Fe3 Sb3 70.500(13) . . ?
Sb6 Fe3 Sb5 68.332(12) . . ?
Sb2 Fe3 Sb6 108.005(16) . . ?
Sb2 Fe3 Sb3 67.599(13) . . ?
Sb2 Fe3 Sb5 71.943(12) . . ?
Sb5 Fe3 Sb3 107.246(16) . . ?
C4 Fe3 Sb6 100.17(9) . . ?
C4 Fe3 Sb3 104.93(9) . . ?
C4 Fe3 Sb2 145.41(9) . . ?
C4 Fe3 Sb5 139.08(9) . . ?
C4 Fe3 C3 39.09(12) . . ?
C4 Fe3 C5 38.68(12) . . ?
C4 Fe3 C2 65.85(12) . . ?
C3 Fe3 Sb6 99.50(8) . . ?
C3 Fe3 Sb3 142.03(9) . . ?
C3 Fe3 Sb2 146.50(9) . . ?
C3 Fe3 Sb5 102.08(8) . . ?
C3 Fe3 C5 65.74(12) . . ?
C1 Fe3 Sb6 163.81(9) . . ?
C1 Fe3 Sb3 117.14(9) . . ?
C1 Fe3 Sb2 88.18(8) . . ?
C1 Fe3 Sb5 119.04(8) . . ?
C1 Fe3 C4 64.56(12) . . ?
C1 Fe3 C3 65.46(12) . . ?
C1 Fe3 C5 38.70(12) . . ?
C1 Fe3 C2 39.41(12) . . ?
C5 Fe3 Sb6 131.14(8) . . ?
C5 Fe3 Sb3 92.79(9) . . ?
C5 Fe3 Sb2 106.77(9) . . ?
C5 Fe3 Sb5 156.91(9) . . ?
C2 Fe3 Sb6 131.18(8) . . ?
C2 Fe3 Sb3 156.41(8) . . ?
C2 Fe3 Sb2 106.88(8) . . ?
C2 Fe3 Sb5 91.74(8) . . ?
C2 Fe3 C3 39.64(12) . . ?
C2 Fe3 C5 66.20(11) . . ?
Sb3 Fe1 Sb6 70.705(13) . . ?
Sb3 Fe1 Sb4 107.198(16) . . ?
Sb3 Fe1 Sb1 67.993(12) . . ?
Sb4 Fe1 Sb6 68.171(12) . . ?
Sb4 Fe1 Sb1 71.446(12) . . ?
Sb1 Fe1 Sb6 108.000(16) . . ?
C35 Fe1 Sb6 146.26(9) . . ?
C35 Fe1 Sb3 139.82(9) . . ?
C35 Fe1 Sb4 104.00(8) . . ?
C35 Fe1 Sb1 99.53(9) . . ?
C35 Fe1 C39 38.62(12) . . ?
C35 Fe1 C37 65.54(12) . . ?
C35 Fe1 C36 39.19(12) . . ?
C39 Fe1 Sb6 107.69(8) . . ?
C39 Fe1 Sb3 157.56(8) . . ?
C39 Fe1 Sb4 92.13(8) . . ?
C39 Fe1 Sb1 130.89(8) . . ?
C39 Fe1 C37 65.98(11) . . ?
C39 Fe1 C36 65.83(11) . . ?
C37 Fe1 Sb6 107.74(9) . . ?
C37 Fe1 Sb3 92.76(8) . . ?
C37 Fe1 Sb4 155.98(8) . . ?
C37 Fe1 Sb1 130.08(9) . . ?
C37 Fe1 C36 39.43(12) . . ?
C38 Fe1 Sb6 89.08(9) . . ?
C38 Fe1 Sb3 119.47(8) . . ?
C38 Fe1 Sb4 116.96(8) . . ?
C38 Fe1 Sb1 162.92(9) . . ?
C38 Fe1 C35 64.59(12) . . ?
C38 Fe1 C39 38.79(12) . . ?
C38 Fe1 C37 39.31(12) . . ?
C38 Fe1 C36 65.55(12) . . ?
C36 Fe1 Sb6 147.11(9) . . ?
C36 Fe1 Sb3 102.79(8) . . ?
C36 Fe1 Sb4 141.15(9) . . ?
C36 Fe1 Sb1 98.36(9) . . ?
Fe2 C21 H21 122.3 . . ?
C20 C21 Fe2 72.36(16) . . ?
C20 C21 H21 124.4 . . ?
C22 C21 Fe2 72.47(17) . . ?
C22 C21 H21 124.4 . . ?
C22 C21 C20 111.1(3) . . ?
C21 C20 Fe2 68.27(16) . . ?
C21 C20 C27 120.6(3) . . ?
C21 C20 C19 105.6(3) . . ?
C27 C20 Fe2 136.1(2) . . ?
C19 C20 Fe2 69.67(15) . . ?
C19 C20 C27 132.4(3) . . ?
Fe3 C4 H4 122.4 . . ?
C3 C4 Fe3 72.19(16) . . ?
C3 C4 H4 124.5 . . ?
C5 C4 Fe3 72.43(16) . . ?
C5 C4 H4 124.5 . . ?
C5 C4 C3 110.9(3) . . ?
Fe1 C35 H35 122.5 . . ?
C39 C35 Fe1 72.23(17) . . ?
C39 C35 H35 124.5 . . ?
C39 C35 C36 111.0(3) . . ?
C36 C35 Fe1 72.32(17) . . ?
C36 C35 H35 124.5 . . ?
C35 C39 Fe1 69.15(17) . . ?
C35 C39 C38 105.8(3) . . ?
C35 C39 C48 127.3(3) . . ?
C38 C39 Fe1 68.81(16) . . ?
C38 C39 C48 124.7(3) . . ?
C48 C39 Fe1 139.6(2) . . ?
C4 C3 Fe3 68.71(17) . . ?
C4 C3 C2 106.5(3) . . ?
C4 C3 C10 119.8(3) . . ?
C2 C3 Fe3 69.67(17) . . ?
C2 C3 C10 132.6(3) . . ?
C10 C3 Fe3 135.6(2) . . ?
C21 C22 Fe2 68.93(16) . . ?
C21 C22 C31 127.2(3) . . ?
C31 C22 Fe2 139.3(2) . . ?
C18 C22 Fe2 68.65(16) . . ?
C18 C22 C21 105.7(3) . . ?
C18 C22 C31 125.1(3) . . ?
C20 C27 C28 110.8(2) . . ?
C30 C27 C20 115.6(3) . . ?
C30 C27 C28 105.8(3) . . ?
C30 C27 C29 111.2(3) . . ?
C29 C27 C20 106.9(3) . . ?
C29 C27 C28 106.1(3) . . ?
Fe3 C1 H1 123.0 . . ?
C5 C1 Fe3 72.52(17) . . ?
C5 C1 H1 124.4 . . ?
C5 C1 C2 111.1(3) . . ?
C2 C1 Fe3 71.61(17) . . ?
C2 C1 H1 124.4 . . ?
C44 C37 Fe1 136.4(2) . . ?
C38 C37 Fe1 68.43(16) . . ?
C38 C37 C44 116.9(3) . . ?
C38 C37 C36 106.1(3) . . ?
C36 C37 Fe1 70.52(16) . . ?
C36 C37 C44 135.1(3) . . ?
C22 C31 C32 111.7(3) . . ?
C22 C31 C33 112.1(2) . . ?
C22 C31 C34 105.0(2) . . ?
C32 C31 C34 108.5(3) . . ?
C33 C31 C32 110.3(3) . . ?
C33 C31 C34 109.1(3) . . ?
C4 C5 Fe3 68.89(16) . . ?
C4 C5 C1 105.6(3) . . ?
C4 C5 C14 126.7(3) . . ?
C1 C5 Fe3 68.77(16) . . ?
C1 C5 C14 125.7(3) . . ?
C14 C5 Fe3 138.7(2) . . ?
C5 C14 C16 105.5(3) . . ?
C15 C14 C5 112.6(3) . . ?
C15 C14 C17 110.2(3) . . ?
C15 C14 C16 108.4(3) . . ?
C17 C14 C5 111.8(3) . . ?
C17 C14 C16 108.0(3) . . ?
C37 C44 C46 105.5(3) . . ?
C45 C44 C37 118.0(3) . . ?
C45 C44 C47 106.1(3) . . ?
C45 C44 C46 108.8(3) . . ?
C47 C44 C37 110.8(3) . . ?
C47 C44 C46 107.3(3) . . ?
C3 C2 Fe3 70.69(17) . . ?
C3 C2 C6 135.5(3) . . ?
C1 C2 Fe3 68.98(17) . . ?
C1 C2 C3 105.8(3) . . ?
C1 C2 C6 116.9(3) . . ?
C6 C2 Fe3 135.7(2) . . ?
C20 C19 Fe2 70.88(16) . . ?
C20 C19 C23 135.1(3) . . ?
C18 C19 Fe2 68.61(15) . . ?
C18 C19 C20 106.4(2) . . ?
C18 C19 C23 116.6(3) . . ?
C23 C19 Fe2 136.3(2) . . ?
Fe2 C18 H18 122.3 . . ?
C22 C18 Fe2 72.74(17) . . ?
C22 C18 C19 111.1(3) . . ?
C22 C18 H18 124.5 . . ?
C19 C18 Fe2 72.02(17) . . ?
C19 C18 H18 124.5 . . ?
H26A C26 H26B 109.5 . . ?
H26A C26 H26C 109.5 . . ?
H26B C26 H26C 109.5 . . ?
C23 C26 H26A 109.5 . . ?
C23 C26 H26B 109.5 . . ?
C23 C26 H26C 109.5 . . ?
H25A C25 H25B 109.5 . . ?
H25A C25 H25C 109.5 . . ?
H25B C25 H25C 109.5 . . ?
C23 C25 H25A 109.5 . . ?
C23 C25 H25B 109.5 . . ?
C23 C25 H25C 109.5 . . ?
Fe1 C38 H38 122.3 . . ?
C39 C38 Fe1 72.39(17) . . ?
C39 C38 C37 110.9(3) . . ?
C39 C38 H38 124.6 . . ?
C37 C38 Fe1 72.27(17) . . ?
C37 C38 H38 124.6 . . ?
C35 C36 Fe1 68.50(17) . . ?
C35 C36 C37 106.1(3) . . ?
C35 C36 C40 120.1(3) . . ?
C37 C36 Fe1 70.05(16) . . ?
C37 C36 C40 132.5(3) . . ?
C40 C36 Fe1 135.6(2) . . ?
C14 C15 H15A 109.5 . . ?
C14 C15 H15B 109.5 . . ?
C14 C15 H15C 109.5 . . ?
H15A C15 H15B 109.5 . . ?
H15A C15 H15C 109.5 . . ?
H15B C15 H15C 109.5 . . ?
C27 C30 H30A 109.5 . . ?
C27 C30 H30B 109.5 . . ?
C27 C30 H30C 109.5 . . ?
H30A C30 H30B 109.5 . . ?
H30A C30 H30C 109.5 . . ?
H30B C30 H30C 109.5 . . ?
C31 C32 H32A 109.5 . . ?
C31 C32 H32B 109.5 . . ?
C31 C32 H32C 109.5 . . ?
H32A C32 H32B 109.5 . . ?
H32A C32 H32C 109.5 . . ?
H32B C32 H32C 109.5 . . ?
C26 C23 C19 117.8(3) . . ?
C26 C23 C25 105.3(3) . . ?
C26 C23 C24 108.9(3) . . ?
C25 C23 C19 110.8(2) . . ?
C25 C23 C24 108.2(3) . . ?
C24 C23 C19 105.5(2) . . ?
C31 C33 H33A 109.5 . . ?
C31 C33 H33B 109.5 . . ?
C31 C33 H33C 109.5 . . ?
H33A C33 H33B 109.5 . . ?
H33A C33 H33C 109.5 . . ?
H33B C33 H33C 109.5 . . ?
H51A C51 H51B 109.5 . . ?
H51A C51 H51C 109.5 . . ?
H51B C51 H51C 109.5 . . ?
C48 C51 H51A 109.5 . . ?
C48 C51 H51B 109.5 . . ?
C48 C51 H51C 109.5 . . ?
C27 C28 H28A 109.5 . . ?
C27 C28 H28B 109.5 . . ?
C27 C28 H28C 109.5 . . ?
H28A C28 H28B 109.5 . . ?
H28A C28 H28C 109.5 . . ?
H28B C28 H28C 109.5 . . ?
H7A C7 H7B 109.5 . . ?
H7A C7 H7C 109.5 . . ?
H7B C7 H7C 109.5 . . ?
C6 C7 H7A 109.5 . . ?
C6 C7 H7B 109.5 . . ?
C6 C7 H7C 109.5 . . ?
C7 C6 C2 111.1(3) . . ?
C7 C6 C8 105.8(3) . . ?
C7 C6 C9 108.0(3) . . ?
C8 C6 C2 118.0(3) . . ?
C8 C6 C9 107.5(3) . . ?
C9 C6 C2 106.1(2) . . ?
H12A C12 H12B 109.5 . . ?
H12A C12 H12C 109.5 . . ?
H12B C12 H12C 109.5 . . ?
C10 C12 H12A 109.5 . . ?
C10 C12 H12B 109.5 . . ?
C10 C12 H12C 109.5 . . ?
C14 C17 H17A 109.5 . . ?
C14 C17 H17B 109.5 . . ?
C14 C17 H17C 109.5 . . ?
H17A C17 H17B 109.5 . . ?
H17A C17 H17C 109.5 . . ?
H17B C17 H17C 109.5 . . ?
H11A C11 H11B 109.5 . . ?
H11A C11 H11C 109.5 . . ?
H11B C11 H11C 109.5 . . ?
C10 C11 H11A 109.5 . . ?
C10 C11 H11B 109.5 . . ?
C10 C11 H11C 109.5 . . ?
C27 C29 H29A 109.5 . . ?
C27 C29 H29B 109.5 . . ?
C27 C29 H29C 109.5 . . ?
H29A C29 H29B 109.5 . . ?
H29A C29 H29C 109.5 . . ?
H29B C29 H29C 109.5 . . ?
C44 C45 H45A 109.5 . . ?
C44 C45 H45B 109.5 . . ?
C44 C45 H45C 109.5 . . ?
H45A C45 H45B 109.5 . . ?
H45A C45 H45C 109.5 . . ?
H45B C45 H45C 109.5 . . ?
H50A C50 H50B 109.5 . . ?
H50A C50 H50C 109.5 . . ?
H50B C50 H50C 109.5 . . ?
C48 C50 H50A 109.5 . . ?
C48 C50 H50B 109.5 . . ?
C48 C50 H50C 109.5 . . ?
C44 C47 H47A 109.5 . . ?
C44 C47 H47B 109.5 . . ?
C44 C47 H47C 109.5 . . ?
H47A C47 H47B 109.5 . . ?
H47A C47 H47C 109.5 . . ?
H47B C47 H47C 109.5 . . ?
C39 C48 C51 112.6(3) . . ?
C39 C48 C50 105.6(2) . . ?
C39 C48 C49 112.1(3) . . ?
C51 C48 C50 108.7(3) . . ?
C51 C48 C49 110.1(3) . . ?
C49 C48 C50 107.5(3) . . ?
C23 C24 H24A 109.5 . . ?
C23 C24 H24B 109.5 . . ?
C23 C24 H24C 109.5 . . ?
H24A C24 H24B 109.5 . . ?
H24A C24 H24C 109.5 . . ?
H24B C24 H24C 109.5 . . ?
H13A C13 H13B 109.5 . . ?
H13A C13 H13C 109.5 . . ?
H13B C13 H13C 109.5 . . ?
C10 C13 H13A 109.5 . . ?
C10 C13 H13B 109.5 . . ?
C10 C13 H13C 109.5 . . ?
C6 C8 H8A 109.5 . . ?
C6 C8 H8B 109.5 . . ?
C6 C8 H8C 109.5 . . ?
H8A C8 H8B 109.5 . . ?
H8A C8 H8C 109.5 . . ?
H8B C8 H8C 109.5 . . ?
C6 C9 H9A 109.5 . . ?
C6 C9 H9B 109.5 . . ?
C6 C9 H9C 109.5 . . ?
H9A C9 H9B 109.5 . . ?
H9A C9 H9C 109.5 . . ?
H9B C9 H9C 109.5 . . ?
C31 C34 H34A 109.5 . . ?
C31 C34 H34B 109.5 . . ?
C31 C34 H34C 109.5 . . ?
H34A C34 H34B 109.5 . . ?
H34A C34 H34C 109.5 . . ?
H34B C34 H34C 109.5 . . ?
C42 C40 C36 115.1(3) . . ?
C42 C40 C43 110.5(3) . . ?
C43 C40 C36 107.5(3) . . ?
C41 C40 C36 110.4(3) . . ?
C41 C40 C42 106.5(3) . . ?
C41 C40 C43 106.6(3) . . ?
C48 C49 H49A 109.5 . . ?
C48 C49 H49B 109.5 . . ?
C48 C49 H49C 109.5 . . ?
H49A C49 H49B 109.5 . . ?
H49A C49 H49C 109.5 . . ?
H49B C49 H49C 109.5 . . ?
C40 C42 H42A 109.5 . . ?
C40 C42 H42B 109.5 . . ?
C40 C42 H42C 109.5 . . ?
H42A C42 H42B 109.5 . . ?
H42A C42 H42C 109.5 . . ?
H42B C42 H42C 109.5 . . ?
C14 C16 H16A 109.5 . . ?
C14 C16 H16B 109.5 . . ?
C14 C16 H16C 109.5 . . ?
H16A C16 H16B 109.5 . . ?
H16A C16 H16C 109.5 . . ?
H16B C16 H16C 109.5 . . ?
C12 C10 C3 115.1(3) . . ?
C12 C10 C13 106.0(3) . . ?
C11 C10 C3 107.6(3) . . ?
C11 C10 C12 111.0(3) . . ?
C11 C10 C13 106.4(3) . . ?
C13 C10 C3 110.5(3) . . ?
C40 C43 H43A 109.5 . . ?
C40 C43 H43B 109.5 . . ?
C40 C43 H43C 109.5 . . ?
H43A C43 H43B 109.5 . . ?
H43A C43 H43C 109.5 . . ?
H43B C43 H43C 109.5 . . ?
C40 C41 H41A 109.5 . . ?
C40 C41 H41B 109.5 . . ?
C40 C41 H41C 109.5 . . ?
H41A C41 H41B 109.5 . . ?
H41A C41 H41C 109.5 . . ?
H41B C41 H41C 109.5 . . ?
C44 C46 H46A 109.5 . . ?
C44 C46 H46B 109.5 . . ?
C44 C46 H46C 109.5 . . ?
H46A C46 H46B 109.5 . . ?
H46A C46 H46C 109.5 . . ?
H46B C46 H46C 109.5 . . ?

loop_
_geom_bond_atom_site_label_1
_geom_bond_atom_site_label_2
_geom_bond_distance
_geom_bond_site_symmetry_2
_geom_bond_publ_flag
Sb6 Sb3 3.0286(3) . ?
Sb6 Sb4 2.9359(3) . ?
Sb6 Sb5 2.9367(3) . ?
Sb6 Fe3 2.6147(5) . ?
Sb6 Fe1 2.6287(5) . ?
Sb3 Sb2 2.9127(3) . ?
Sb3 Sb1 2.9236(3) . ?
Sb3 Fe3 2.6328(5) . ?
Sb3 Fe1 2.6055(5) . ?
Sb2 Sb1 2.9322(3) . ?
Sb2 Sb5 3.0648(3) . ?
Sb2 Fe2 2.6127(4) . ?
Sb2 Fe3 2.6030(5) . ?
Sb4 Sb1 3.0554(3) . ?
Sb4 Sb5 2.9033(3) . ?
Sb4 Fe2 2.6068(5) . ?
Sb4 Fe1 2.6099(5) . ?
Sb1 Fe2 2.6153(5) . ?
Sb1 Fe1 2.6231(5) . ?
Sb5 Fe2 2.6099(5) . ?
Sb5 Fe3 2.6146(5) . ?
Fe2 C21 2.109(3) . ?
Fe2 C20 2.164(3) . ?
Fe2 C22 2.155(3) . ?
Fe2 C19 2.147(3) . ?
Fe2 C18 2.102(3) . ?
Fe3 C4 2.113(3) . ?
Fe3 C3 2.159(3) . ?
Fe3 C1 2.110(3) . ?
Fe3 C5 2.159(3) . ?
Fe3 C2 2.145(3) . ?
Fe1 C35 2.112(3) . ?
Fe1 C39 2.152(3) . ?
Fe1 C37 2.156(3) . ?
Fe1 C38 2.105(3) . ?
Fe1 C36 2.163(3) . ?
C21 H21 0.9500 . ?
C21 C20 1.440(4) . ?
C21 C22 1.410(4) . ?
C20 C27 1.540(4) . ?
C20 C19 1.455(4) . ?
C4 H4 0.9500 . ?
C4 C3 1.430(5) . ?
C4 C5 1.415(4) . ?
C35 H35 0.9500 . ?
C35 C39 1.411(4) . ?
C35 C36 1.434(4) . ?
C39 C38 1.415(4) . ?
C39 C48 1.528(4) . ?
C3 C2 1.459(4) . ?
C3 C10 1.541(4) . ?
C22 C31 1.525(4) . ?
C22 C18 1.408(4) . ?
C27 C30 1.529(5) . ?
C27 C28 1.542(4) . ?
C27 C29 1.535(4) . ?
C1 H1 0.9500 . ?
C1 C5 1.415(4) . ?
C1 C2 1.435(5) . ?
C37 C44 1.546(4) . ?
C37 C38 1.434(4) . ?
C37 C36 1.457(5) . ?
C31 C32 1.530(5) . ?
C31 C33 1.527(5) . ?
C31 C34 1.547(4) . ?
C5 C14 1.531(5) . ?
C14 C15 1.523(5) . ?
C14 C17 1.527(5) . ?
C14 C16 1.547(5) . ?
C44 C45 1.530(5) . ?
C44 C47 1.540(5) . ?
C44 C46 1.548(5) . ?
C2 C6 1.549(4) . ?
C19 C18 1.432(4) . ?
C19 C23 1.552(4) . ?
C18 H18 0.9500 . ?
C26 H26A 0.9800 . ?
C26 H26B 0.9800 . ?
C26 H26C 0.9800 . ?
C26 C23 1.528(5) . ?
C25 H25A 0.9800 . ?
C25 H25B 0.9800 . ?
C25 H25C 0.9800 . ?
C25 C23 1.538(5) . ?
C38 H38 0.9500 . ?
C36 C40 1.549(5) . ?
C15 H15A 0.9800 . ?
C15 H15B 0.9800 . ?
C15 H15C 0.9800 . ?
C30 H30A 0.9800 . ?
C30 H30B 0.9800 . ?
C30 H30C 0.9800 . ?
C32 H32A 0.9800 . ?
C32 H32B 0.9800 . ?
C32 H32C 0.9800 . ?
C23 C24 1.547(4) . ?
C33 H33A 0.9800 . ?
C33 H33B 0.9800 . ?
C33 H33C 0.9800 . ?
C51 H51A 0.9800 . ?
C51 H51B 0.9800 . ?
C51 H51C 0.9800 . ?
C51 C48 1.530(5) . ?
C28 H28A 0.9800 . ?
C28 H28B 0.9800 . ?
C28 H28C 0.9800 . ?
C7 H7A 0.9800 . ?
C7 H7B 0.9800 . ?
C7 H7C 0.9800 . ?
C7 C6 1.539(5) . ?
C6 C8 1.540(5) . ?
C6 C9 1.543(4) . ?
C12 H12A 0.9800 . ?
C12 H12B 0.9800 . ?
C12 H12C 0.9800 . ?
C12 C10 1.540(5) . ?
C17 H17A 0.9800 . ?
C17 H17B 0.9800 . ?
C17 H17C 0.9800 . ?
C11 H11A 0.9800 . ?
C11 H11B 0.9800 . ?
C11 H11C 0.9800 . ?
C11 C10 1.535(5) . ?
C29 H29A 0.9800 . ?
C29 H29B 0.9800 . ?
C29 H29C 0.9800 . ?
C45 H45A 0.9800 . ?
C45 H45B 0.9800 . ?
C45 H45C 0.9800 . ?
C50 H50A 0.9800 . ?
C50 H50B 0.9800 . ?
C50 H50C 0.9800 . ?
C50 C48 1.540(4) . ?
C47 H47A 0.9800 . ?
C47 H47B 0.9800 . ?
C47 H47C 0.9800 . ?
C48 C49 1.535(5) . ?
C24 H24A 0.9800 . ?
C24 H24B 0.9800 . ?
C24 H24C 0.9800 . ?
C13 H13A 0.9800 . ?
C13 H13B 0.9800 . ?
C13 H13C 0.9800 . ?
C13 C10 1.540(5) . ?
C8 H8A 0.9800 . ?
C8 H8B 0.9800 . ?
C8 H8C 0.9800 . ?
C9 H9A 0.9800 . ?
C9 H9B 0.9800 . ?
C9 H9C 0.9800 . ?
C34 H34A 0.9800 . ?
C34 H34B 0.9800 . ?
C34 H34C 0.9800 . ?
C40 C42 1.537(5) . ?
C40 C43 1.542(5) . ?
C40 C41 1.535(5) . ?
C49 H49A 0.9800 . ?
C49 H49B 0.9800 . ?
C49 H49C 0.9800 . ?
C42 H42A 0.9800 . ?
C42 H42B 0.9800 . ?
C42 H42C 0.9800 . ?
C16 H16A 0.9800 . ?
C16 H16B 0.9800 . ?
C16 H16C 0.9800 . ?
C43 H43A 0.9800 . ?
C43 H43B 0.9800 . ?
C43 H43C 0.9800 . ?
C41 H41A 0.9800 . ?
C41 H41B 0.9800 . ?
C41 H41C 0.9800 . ?
C46 H46A 0.9800 . ?
C46 H46B 0.9800 . ?
C46 H46C 0.9800 . ?

loop_
_geom_torsion_atom_site_label_1
_geom_torsion_atom_site_label_2
_geom_torsion_atom_site_label_3
_geom_torsion_atom_site_label_4
_geom_torsion
_geom_torsion_site_symmetry_1
_geom_torsion_site_symmetry_2
_geom_torsion_site_symmetry_3
_geom_torsion_site_symmetry_4
_geom_torsion_publ_flag
Fe2 C21 C20 C27 131.8(3) . . . . ?
Fe2 C21 C20 C19 -60.02(19) . . . . ?
Fe2 C21 C22 C31 -136.6(3) . . . . ?
Fe2 C21 C22 C18 59.10(19) . . . . ?
Fe2 C20 C27 C30 -41.8(4) . . . . ?
Fe2 C20 C27 C28 78.6(4) . . . . ?
Fe2 C20 C27 C29 -166.2(2) . . . . ?
Fe2 C20 C19 C18 -59.72(18) . . . . ?
Fe2 C20 C19 C23 137.3(3) . . . . ?
Fe2 C22 C31 C32 -74.7(4) . . . . ?
Fe2 C22 C31 C33 49.7(4) . . . . ?
Fe2 C22 C31 C34 168.0(3) . . . . ?
Fe2 C22 C18 C19 62.2(2) . . . . ?
Fe2 C19 C18 C22 -62.6(2) . . . . ?
Fe2 C19 C23 C26 82.9(4) . . . . ?
Fe2 C19 C23 C25 -38.4(4) . . . . ?
Fe2 C19 C23 C24 -155.3(3) . . . . ?
Fe3 C4 C3 C2 -59.7(2) . . . . ?
Fe3 C4 C3 C10 131.3(3) . . . . ?
Fe3 C4 C5 C1 59.3(2) . . . . ?
Fe3 C4 C5 C14 -135.8(3) . . . . ?
Fe3 C3 C2 C1 -60.39(19) . . . . ?
Fe3 C3 C2 C6 136.5(3) . . . . ?
Fe3 C3 C10 C12 -42.7(4) . . . . ?
Fe3 C3 C10 C11 -167.0(3) . . . . ?
Fe3 C3 C10 C13 77.2(4) . . . . ?
Fe3 C1 C5 C4 -59.3(2) . . . . ?
Fe3 C1 C5 C14 135.5(3) . . . . ?
Fe3 C1 C2 C3 61.52(19) . . . . ?
Fe3 C1 C2 C6 -131.6(2) . . . . ?
Fe3 C5 C14 C15 54.3(4) . . . . ?
Fe3 C5 C14 C17 -70.5(4) . . . . ?
Fe3 C5 C14 C16 172.3(3) . . . . ?
Fe3 C2 C6 C7 -39.0(4) . . . . ?
Fe3 C2 C6 C8 83.4(4) . . . . ?
Fe3 C2 C6 C9 -156.1(3) . . . . ?
Fe1 C35 C39 C38 -59.4(2) . . . . ?
Fe1 C35 C39 C48 137.3(3) . . . . ?
Fe1 C35 C36 C37 60.3(2) . . . . ?
Fe1 C35 C36 C40 -131.2(3) . . . . ?
Fe1 C39 C38 C37 -62.4(2) . . . . ?
Fe1 C39 C48 C51 -52.4(4) . . . . ?
Fe1 C39 C48 C50 -170.8(3) . . . . ?
Fe1 C39 C48 C49 72.4(4) . . . . ?
Fe1 C37 C44 C45 -82.4(4) . . . . ?
Fe1 C37 C44 C47 40.1(4) . . . . ?
Fe1 C37 C44 C46 155.9(3) . . . . ?
Fe1 C37 C38 C39 62.5(2) . . . . ?
Fe1 C37 C36 C35 -59.3(2) . . . . ?
Fe1 C37 C36 C40 134.2(3) . . . . ?
Fe1 C36 C40 C42 43.5(5) . . . . ?
Fe1 C36 C40 C43 167.0(3) . . . . ?
Fe1 C36 C40 C41 -77.1(4) . . . . ?
C21 C20 C27 C30 -131.5(3) . . . . ?
C21 C20 C27 C28 -11.1(4) . . . . ?
C21 C20 C27 C29 104.0(3) . . . . ?
C21 C20 C19 Fe2 59.11(19) . . . . ?
C21 C20 C19 C18 -0.6(3) . . . . ?
C21 C20 C19 C23 -163.6(3) . . . . ?
C21 C22 C31 C32 26.2(4) . . . . ?
C21 C22 C31 C33 150.6(3) . . . . ?
C21 C22 C31 C34 -91.1(3) . . . . ?
C21 C22 C18 Fe2 -59.28(19) . . . . ?
C21 C22 C18 C19 2.9(3) . . . . ?
C20 C21 C22 Fe2 -62.4(2) . . . . ?
C20 C21 C22 C31 160.9(3) . . . . ?
C20 C21 C22 C18 -3.3(3) . . . . ?
C20 C19 C18 Fe2 61.20(19) . . . . ?
C20 C19 C18 C22 -1.4(3) . . . . ?
C20 C19 C23 C26 -29.2(5) . . . . ?
C20 C19 C23 C25 -150.5(3) . . . . ?
C20 C19 C23 C24 92.6(4) . . . . ?
C4 C3 C2 Fe3 59.1(2) . . . . ?
C4 C3 C2 C1 -1.3(3) . . . . ?
C4 C3 C2 C6 -164.4(3) . . . . ?
C4 C3 C10 C12 -131.9(3) . . . . ?
C4 C3 C10 C11 103.8(3) . . . . ?
C4 C3 C10 C13 -12.0(4) . . . . ?
C4 C5 C14 C15 154.0(3) . . . . ?
C4 C5 C14 C17 29.3(4) . . . . ?
C4 C5 C14 C16 -87.9(4) . . . . ?
C35 C39 C38 Fe1 59.6(2) . . . . ?
C35 C39 C38 C37 -2.8(3) . . . . ?
C35 C39 C48 C51 -154.2(3) . . . . ?
C35 C39 C48 C50 87.4(4) . . . . ?
C35 C39 C48 C49 -29.4(4) . . . . ?
C35 C36 C40 C42 132.7(3) . . . . ?
C35 C36 C40 C43 -103.7(3) . . . . ?
C35 C36 C40 C41 12.2(4) . . . . ?
C39 C35 C36 Fe1 -62.2(2) . . . . ?
C39 C35 C36 C37 -1.9(3) . . . . ?
C39 C35 C36 C40 166.5(3) . . . . ?
C3 C4 C5 Fe3 -62.3(2) . . . . ?
C3 C4 C5 C1 -3.1(3) . . . . ?
C3 C4 C5 C14 161.9(3) . . . . ?
C3 C2 C6 C7 -150.4(3) . . . . ?
C3 C2 C6 C8 -28.1(5) . . . . ?
C3 C2 C6 C9 92.5(4) . . . . ?
C22 C21 C20 Fe2 62.5(2) . . . . ?
C22 C21 C20 C27 -165.7(3) . . . . ?
C22 C21 C20 C19 2.5(3) . . . . ?
C27 C20 C19 Fe2 -134.7(3) . . . . ?
C27 C20 C19 C18 165.6(3) . . . . ?
C27 C20 C19 C23 2.7(6) . . . . ?
C1 C5 C14 C15 -44.0(4) . . . . ?
C1 C5 C14 C17 -168.7(3) . . . . ?
C1 C5 C14 C16 74.1(4) . . . . ?
C1 C2 C6 C7 47.8(4) . . . . ?
C1 C2 C6 C8 170.1(3) . . . . ?
C1 C2 C6 C9 -69.3(3) . . . . ?
C37 C36 C40 C42 -62.3(5) . . . . ?
C37 C36 C40 C43 61.2(4) . . . . ?
C37 C36 C40 C41 177.1(3) . . . . ?
C31 C22 C18 Fe2 136.0(3) . . . . ?
C31 C22 C18 C19 -161.7(3) . . . . ?
C5 C4 C3 Fe3 62.5(2) . . . . ?
C5 C4 C3 C2 2.7(3) . . . . ?
C5 C4 C3 C10 -166.2(3) . . . . ?
C5 C1 C2 Fe3 -62.1(2) . . . . ?
C5 C1 C2 C3 -0.6(3) . . . . ?
C5 C1 C2 C6 166.2(2) . . . . ?
C44 C37 C38 Fe1 132.3(3) . . . . ?
C44 C37 C38 C39 -165.2(3) . . . . ?
C44 C37 C36 Fe1 -137.2(4) . . . . ?
C44 C37 C36 C35 163.5(3) . . . . ?
C44 C37 C36 C40 -3.0(6) . . . . ?
C2 C3 C10 C12 62.6(4) . . . . ?
C2 C3 C10 C11 -61.7(4) . . . . ?
C2 C3 C10 C13 -177.5(3) . . . . ?
C2 C1 C5 Fe3 61.6(2) . . . . ?
C2 C1 C5 C4 2.2(3) . . . . ?
C2 C1 C5 C14 -162.9(3) . . . . ?
C19 C20 C27 C30 64.0(4) . . . . ?
C19 C20 C27 C28 -175.7(3) . . . . ?
C19 C20 C27 C29 -60.5(4) . . . . ?
C18 C22 C31 C32 -172.4(3) . . . . ?
C18 C22 C31 C33 -48.0(4) . . . . ?
C18 C22 C31 C34 70.3(4) . . . . ?
C18 C19 C23 C26 169.1(3) . . . . ?
C18 C19 C23 C25 47.8(4) . . . . ?
C18 C19 C23 C24 -69.1(3) . . . . ?
C38 C39 C48 C51 45.4(4) . . . . ?
C38 C39 C48 C50 -73.0(4) . . . . ?
C38 C39 C48 C49 170.2(3) . . . . ?
C38 C37 C44 C45 -168.6(3) . . . . ?
C38 C37 C44 C47 -46.2(4) . . . . ?
C38 C37 C44 C46 69.7(4) . . . . ?
C38 C37 C36 Fe1 59.45(19) . . . . ?
C38 C37 C36 C35 0.2(3) . . . . ?
C38 C37 C36 C40 -166.3(3) . . . . ?
C36 C35 C39 Fe1 62.3(2) . . . . ?
C36 C35 C39 C38 2.9(3) . . . . ?
C36 C35 C39 C48 -160.4(3) . . . . ?
C36 C37 C44 C45 29.3(5) . . . . ?
C36 C37 C44 C47 151.8(3) . . . . ?
C36 C37 C44 C46 -92.4(4) . . . . ?
C36 C37 C38 Fe1 -60.8(2) . . . . ?
C36 C37 C38 C39 1.7(3) . . . . ?
C23 C19 C18 Fe2 -132.2(2) . . . . ?
C23 C19 C18 C22 165.2(2) . . . . ?
C48 C39 C38 Fe1 -136.5(3) . . . . ?
C48 C39 C38 C37 161.1(3) . . . . ?
C10 C3 C2 Fe3 -133.9(3) . . . . ?
C10 C3 C2 C1 165.7(3) . . . . ?
C10 C3 C2 C6 2.5(6) . . . . ?

loop_
_exptl_oxdiff_crystal_face_indexfrac_h
_exptl_oxdiff_crystal_face_indexfrac_k
_exptl_oxdiff_crystal_face_indexfrac_l
_exptl_oxdiff_crystal_face_x
_exptl_oxdiff_crystal_face_y
_exptl_oxdiff_crystal_face_z
-0.8734 3.1077 11.8392 0.1967 0.8295 0.5226
-1.0000 3.0000 12.0000 0.2079 0.8183 0.5431
-6.0000 1.0000 6.0001 -0.0381 -0.1640 0.9163
3.0000 2.0000 7.9999 0.2606 0.9024 -0.0680
-1.0000 4.0000 11.0000 0.0854 0.8365 0.5086
1.0000 -8.0000 -7.0000 0.4043 -0.9093 -0.3706
-2.0000 7.0000 7.0000 -0.3557 0.7364 0.4871
5.0000 4.0000 -3.0001 -0.2828 0.6169 -0.6891
0.0000 -9.0000 5.0000 0.9397 -0.3934 0.1693
-0.0000 7.0000 -9.0000 -0.9382 0.0126 -0.3120
0.0000 0.0000 -13.0000 -0.5273 -0.7462 -0.4587
